data_4312535
loop_
_publ_author_name
'Chigusa Aoki'
'Takayuki Ishida'
'Takashi Nogami'

_publ_contact_author_address
;
    Department of Applied Physics and Chemistry, The University of 
    Electro-Communications, Chofu, Tokyo 182-8585, Japan
;
_publ_contact_author_email ' ishi@pc.uec.ac.jp '
_publ_contact_author_fax ' +81-424-43-5501 '
_publ_contact_author_name ' Takayuki Ishida'
_publ_contact_author_phone ' +81-424-43-5490 '
_publ_section_title
;
 Molecular Metamagnet [Ni(4ImNNH)2(NO3)2] (4ImNNH = 4-Imidazolyl Nitronyl
 Nitroxide) and the Related Compounds Showing Supramolecular H-Bonding
 Interactions
;
_journal_name_full 'Inorganic Chemistry'
_journal_page_first 7616
_journal_page_last 7625
_journal_paper_doi 10.1021/ic0349048
_journal_volume 42
_journal_year 2003
_chemical_formula_moiety 'C20 H30 Cl2 N8 Mn O4 '
_chemical_formula_sum 'C20 H30 Cl2 Mn N8 O4'
_chemical_formula_weight 572.35
_space_group_IT_number 2
_symmetry_cell_setting triclinic
_symmetry_Int_Tables_number 2
_symmetry_space_group_name_Hall '-P 1'
_symmetry_space_group_name_H-M 'P -1'
_cell_angle_alpha 76.161(4)
_cell_angle_beta 85.579(3)
_cell_angle_gamma 87.805(5)
_cell_formula_units_Z 1
_cell_length_a 7.5167(9)
_cell_length_b 8.917(1)
_cell_length_c 9.743(2)
_cell_measurement_reflns_used 7980
_cell_measurement_temperature 100.0
_cell_measurement_theta_max 27.1
_cell_measurement_theta_min 2.4
_cell_volume 632.06(17)
_computing_cell_refinement PROCESS-AUTO
_computing_data_collection PROCESS-AUTO
_computing_data_reduction 'teXsan Ver. 1.11'
_computing_publication_material 'teXsan Ver. 1.11'
_computing_structure_refinement 'teXsan Ver. 1.10'
_computing_structure_solution SIR92
_diffrn_detector_area_resol_mean 10.00
_diffrn_measured_fraction_theta_full 0.8920
_diffrn_measured_fraction_theta_max 0.8920
_diffrn_measurement_device_type 'Rigaku RAXIS-RAPID Imaging Plate'
_diffrn_measurement_method \w
_diffrn_radiation_type 'Mo K\a'
_diffrn_radiation_wavelength 0.7107
_diffrn_reflns_av_R_equivalents 0.043
_diffrn_reflns_limit_h_max 8
_diffrn_reflns_limit_h_min -9
_diffrn_reflns_limit_k_max 11
_diffrn_reflns_limit_k_min -11
_diffrn_reflns_limit_l_max 12
_diffrn_reflns_limit_l_min -12
_diffrn_reflns_number 4791
_diffrn_reflns_theta_full 27.10
_diffrn_reflns_theta_max 27.10
_exptl_absorpt_coefficient_mu 0.777
_exptl_absorpt_correction_T_max 0.963
_exptl_absorpt_correction_T_min 0.838
_exptl_absorpt_correction_type integration
_exptl_absorpt_process_details '(Higashi, 1999)'
_exptl_crystal_colour black
_exptl_crystal_density_diffrn 1.503
_exptl_crystal_density_method 'not measured'
_exptl_crystal_description platelet
_exptl_crystal_size_max 0.300
_exptl_crystal_size_mid 0.300
_exptl_crystal_size_min 0.080
_refine_diff_density_max 0.55
_refine_diff_density_min -0.72
_refine_ls_extinction_coef 0.018(7)
_refine_ls_extinction_method 'Zachariasen(1967) type 2 Gaussian isotropic'
_refine_ls_goodness_of_fit_ref 1.767
_refine_ls_hydrogen_treatment refall
_refine_ls_number_parameters 221
_refine_ls_number_reflns 2487
_refine_ls_R_factor_gt 0.0531
_refine_ls_shift/su_max 0.0002
_refine_ls_structure_factor_coef Fsqd
_refine_ls_weighting_details 'w = 1/[\s^2^(Fo^2^) + (0.06200(Max(Fo^2^,0) + 2Fc^2^)/3)^2^]'
_refine_ls_weighting_scheme calc
_refine_ls_wR_factor_ref 0.1466
_reflns_number_gt 2084
_reflns_number_total 2487
_reflns_threshold_expression F^2^>2.0\s(F^2^)
_cod_data_source_file ic0349048si20030924_033005_6.cif
_cod_data_source_block '[Mn(4ImNNH)2Cl2]_'
_cod_depositor_comments
;
The following automatic conversions were performed:
data name '_geom_hbond_site_distance_dh' replaced with
'_geom_hbond_distance_DH' as specified in the replacement file
'/home/antanas/src/cod-tools/trunk/data/replacement-values/replacement_tags.lst'.

data
name '_geom_hbond_site_distance_ha' replaced with
'_geom_hbond_distance_HA' as specified in the replacement file
'/home/antanas/src/cod-tools/trunk/data/replacement-values/replacement_tags.lst'.

data
name '_geom_hbond_site_distance_da' replaced with
'_geom_hbond_distance_DA' as specified in the replacement file
'/home/antanas/src/cod-tools/trunk/data/replacement-values/replacement_tags.lst'.

Automatic conversion script
Id: cif_correct_tags 5005 2017-03-03 11:38:54Z antanas 
;
_cod_original_cell_volume 632.1(1)
_cod_original_sg_symbol_H-M 'P -1 '
_cod_original_formula_sum 'C20 H30 Cl2 N8 Mn O4 '
_cod_database_code 4312535

loop_
_symmetry_equiv_pos_as_xyz
x,y,z
-x,-y,-z

loop_
_atom_site_label
_atom_site_type_symbol
_atom_site_fract_x
_atom_site_fract_y
_atom_site_fract_z
_atom_site_U_iso_or_equiv
_atom_site_adp_type
_atom_site_occupancy
_atom_site_calc_flag
_atom_site_refinement_flags
_atom_site_disorder_assembly
_atom_site_disorder_group
Cl(1) Cl 0.63488(9) 0.61456(7) 0.25118(6) 0.0229(1) Uani 1.00 d . . .
Mn(1) Mn 0.5000 0.5000 0.5000 0.0209(1) Uani 1.00 d S . .
O(1) O 0.5575(2) 0.7035(2) 0.5724(2) 0.0215(4) Uani 1.00 d . . .
O(2) O 0.0114(3) 0.8782(2) 0.7323(2) 0.0296(5) Uani 1.00 d . . .
N(1) N 0.2500(3) 0.6273(3) 0.4448(2) 0.0234(5) Uani 1.00 d . . .
N(2) N -0.0216(3) 0.6873(3) 0.3756(2) 0.0256(6) Uani 1.00 d . . .
N(3) N 0.4340(3) 0.7569(3) 0.6500(2) 0.0205(5) Uani 1.00 d . . .
N(4) N 0.1773(3) 0.8396(3) 0.7279(2) 0.0232(5) Uani 1.00 d . . .
C(1) C 0.1299(4) 0.6056(3) 0.3608(3) 0.0235(6) Uani 1.00 d . . .
C(2) C 0.1712(4) 0.7281(3) 0.5199(3) 0.0223(6) Uani 1.00 d . . .
C(3) C 0.0000(4) 0.7652(3) 0.4771(3) 0.0250(6) Uani 1.00 d . . .
C(4) C 0.2597(4) 0.7747(3) 0.6270(3) 0.0216(6) Uani 1.00 d . . .
C(5) C 0.4814(4) 0.8233(3) 0.7695(3) 0.0211(6) Uani 1.00 d . . .
C(6) C 0.2941(4) 0.8355(3) 0.8467(3) 0.0249(6) Uani 1.00 d . . .
C(7) C 0.5662(4) 0.9794(3) 0.7011(3) 0.0250(6) Uani 1.00 d . . .
C(8) C 0.6136(4) 0.7149(3) 0.8581(3) 0.0252(6) Uani 1.00 d . . .
C(9) C 0.2413(4) 0.6902(3) 0.9609(3) 0.0294(7) Uani 1.00 d . . .
C(10) C 0.2610(4) 0.9778(3) 0.9037(3) 0.0286(7) Uani 1.00 d . . .
H(1) H 0.137(5) 0.532(4) 0.300(4) 0.04(1) Uiso 1.00 d . . .
H(2) H -0.089(5) 0.831(4) 0.509(4) 0.032(9) Uiso 1.00 d . . .
H(3) H -0.123(6) 0.683(5) 0.323(5) 0.06(1) Uiso 1.00 d . . .
H(4) H 0.489(4) 1.045(4) 0.650(3) 0.027(8) Uiso 1.00 d . . .
H(5) H 0.680(4) 0.964(4) 0.649(3) 0.028(8) Uiso 1.00 d . . .
H(6) H 0.612(5) 1.025(5) 0.784(4) 0.05(1) Uiso 1.00 d . . .
H(7) H 0.734(3) 0.720(3) 0.805(3) 0.004(6) Uiso 1.00 d . . .
H(8) H 0.618(5) 0.747(4) 0.944(4) 0.040(10) Uiso 1.00 d . . .
H(9) H 0.584(4) 0.621(4) 0.881(3) 0.028(8) Uiso 1.00 d . . .
H(10) H 0.250(4) 0.611(4) 0.919(3) 0.026(8) Uiso 1.00 d . . .
H(11) H 0.313(4) 0.683(4) 1.043(3) 0.025(8) Uiso 1.00 d . . .
H(12) H 0.112(5) 0.693(5) 0.987(4) 0.05(1) Uiso 1.00 d . . .
H(13) H 0.336(4) 0.972(4) 0.980(3) 0.022(8) Uiso 1.00 d . . .
H(14) H 0.290(4) 1.072(4) 0.834(3) 0.027(8) Uiso 1.00 d . . .
H(15) H 0.146(4) 0.978(3) 0.947(3) 0.020(7) Uiso 1.00 d . . .

loop_
_atom_site_aniso_label
_atom_site_aniso_U_11
_atom_site_aniso_U_22
_atom_site_aniso_U_33
_atom_site_aniso_U_12
_atom_site_aniso_U_13
_atom_site_aniso_U_23
Cl(1) 0.0271(3) 0.0240(3) 0.0196(3) -0.0012(2) -0.0021(2) -0.0089(2)
Mn(1) 0.0246(3) 0.0212(3) 0.0197(2) 0.0015(2) -0.0016(2) -0.0104(2)
O(1) 0.0226(9) 0.0228(8) 0.0224(8) 0.0023(7) 0.0002(7) -0.0126(7)
O(2) 0.0226(10) 0.034(1) 0.035(1) 0.0049(8) 0.0019(8) -0.0157(8)
N(1) 0.027(1) 0.024(1) 0.021(1) -0.0014(9) -0.0021(9) -0.0092(9)
N(2) 0.025(1) 0.028(1) 0.024(1) -0.0019(9) -0.0059(9) -0.0063(9)
N(3) 0.023(1) 0.0208(10) 0.0194(10) 0.0012(8) -0.0007(8) -0.0087(8)
N(4) 0.023(1) 0.023(1) 0.025(1) 0.0016(9) -0.0002(9) -0.0097(9)
C(1) 0.027(1) 0.026(1) 0.018(1) -0.003(1) -0.002(1) -0.0061(10)
C(2) 0.026(1) 0.020(1) 0.021(1) 0.000(1) -0.003(1) -0.0043(10)
C(3) 0.026(1) 0.024(1) 0.026(1) 0.001(1) -0.002(1) -0.007(1)
C(4) 0.028(1) 0.016(1) 0.021(1) 0.0014(10) 0.003(1) -0.0054(9)
C(5) 0.024(1) 0.023(1) 0.018(1) 0.0006(10) -0.0021(10) -0.0097(9)
C(6) 0.031(1) 0.024(1) 0.023(1) 0.002(1) 0.002(1) -0.0131(10)
C(7) 0.032(1) 0.022(1) 0.022(1) -0.002(1) 0.003(1) -0.009(1)
C(8) 0.030(1) 0.025(1) 0.022(1) 0.005(1) -0.004(1) -0.010(1)
C(9) 0.037(2) 0.028(1) 0.024(1) -0.002(1) 0.005(1) -0.009(1)
C(10) 0.029(1) 0.031(1) 0.031(1) 0.000(1) 0.001(1) -0.018(1)

loop_
_atom_type_symbol
_atom_type_description
_atom_type_scat_dispersion_real
_atom_type_scat_dispersion_imag
_atom_type_scat_source
C C 0.003 0.002
;International Tables for Crystallography
(1992, Vol. C, Tables 4.2.6.8 and 6.1.1.1)
;
H H 0.000 0.000
;International Tables for Crystallography
(1992, Vol. C, Table 6.1.1.2)
;
N N 0.006 0.003
;International Tables for Crystallography
(1992, Vol. C, Tables 4.2.6.8 and 6.1.1.1)
;
O O 0.011 0.006
;International Tables for Crystallography
(1992, Vol. C, Tables 4.2.6.8 and 6.1.1.1)
;
Mn Mn 0.337 0.728
;International Tables for Crystallography
(1992, Vol. C, Tables 4.2.6.8 and 6.1.1.1)
;
Cl Cl 0.148 0.159
;International Tables for Crystallography
(1992, Vol. C, Tables 4.2.6.8 and 6.1.1.1)
;

loop_
_geom_angle_atom_site_label_1
_geom_angle_atom_site_label_2
_geom_angle_atom_site_label_3
_geom_angle
_geom_angle_site_symmetry_1
_geom_angle_site_symmetry_2
_geom_angle_site_symmetry_3
_geom_angle_publ_flag
Cl(1) Mn(1) Cl(1) 180.0 . . 2_666 yes
Cl(1) Mn(1) O(1) 92.46(5) . . . yes
Cl(1) Mn(1) O(1) 87.54(5) . . 2_666 yes
Cl(1) Mn(1) N(1) 89.50(6) . . . yes
Cl(1) Mn(1) N(1) 90.50(6) . . 2_666 yes
Cl(1) Mn(1) O(1) 87.54(5) 2_666 . . yes
Cl(1) Mn(1) O(1) 92.46(5) 2_666 . 2_666 yes
Cl(1) Mn(1) N(1) 90.50(6) 2_666 . . yes
Cl(1) Mn(1) N(1) 89.50(6) 2_666 . 2_666 yes
O(1) Mn(1) O(1) 180.0 . . 2_666 yes
O(1) Mn(1) N(1) 82.81(8) . . . yes
O(1) Mn(1) N(1) 97.19(8) . . 2_666 yes
O(1) Mn(1) N(1) 97.19(8) 2_666 . . yes
O(1) Mn(1) N(1) 82.81(8) 2_666 . 2_666 yes
N(1) Mn(1) N(1) 180.0 . . 2_666 yes
Mn(1) O(1) N(3) 118.0(2) . . . yes
Mn(1) N(1) C(1) 129.9(2) . . . yes
Mn(1) N(1) C(2) 123.1(2) . . . yes
C(1) N(1) C(2) 105.7(2) . . . yes
C(1) N(2) C(3) 107.5(2) . . . yes
O(1) N(3) C(4) 126.4(2) . . . yes
O(1) N(3) C(5) 120.7(2) . . . yes
C(4) N(3) C(5) 112.6(2) . . . yes
O(2) N(4) C(4) 124.0(2) . . . yes
O(2) N(4) C(6) 123.4(2) . . . yes
C(4) N(4) C(6) 111.8(2) . . . yes
N(1) C(1) N(2) 112.1(3) . . . yes
N(1) C(2) C(3) 108.8(2) . . . yes
N(1) C(2) C(4) 122.0(2) . . . yes
C(3) C(2) C(4) 129.1(3) . . . yes
N(2) C(3) C(2) 105.9(2) . . . yes
N(3) C(4) N(4) 108.2(2) . . . yes
N(3) C(4) C(2) 127.0(2) . . . yes
N(4) C(4) C(2) 124.7(2) . . . yes
N(3) C(5) C(6) 100.9(2) . . . yes
N(3) C(5) C(7) 106.2(2) . . . yes
N(3) C(5) C(8) 109.5(2) . . . yes
C(6) C(5) C(7) 114.2(2) . . . yes
C(6) C(5) C(8) 114.6(2) . . . yes
C(7) C(5) C(8) 110.6(2) . . . yes
N(4) C(6) C(5) 100.3(2) . . . yes
N(4) C(6) C(9) 105.5(2) . . . yes
N(4) C(6) C(10) 110.3(2) . . . yes
C(5) C(6) C(9) 114.1(2) . . . yes
C(5) C(6) C(10) 115.3(2) . . . yes
C(9) C(6) C(10) 110.4(2) . . . yes

loop_
_geom_bond_atom_site_label_1
_geom_bond_atom_site_label_2
_geom_bond_distance
_geom_bond_site_symmetry_1
_geom_bond_site_symmetry_2
_geom_bond_publ_flag
Cl(1) Mn(1) 2.5425(6) . . yes
Mn(1) O(1) 2.168(2) . . yes
Mn(1) O(1) 2.168(2) . 2_666 yes
Mn(1) N(1) 2.193(2) . . yes
Mn(1) N(1) 2.193(2) . 2_666 yes
O(1) N(3) 1.300(3) . . yes
O(2) N(4) 1.281(3) . . yes
N(1) C(1) 1.314(4) . . yes
N(1) C(2) 1.379(4) . . yes
N(2) C(1) 1.345(4) . . yes
N(2) C(3) 1.360(4) . . yes
N(3) C(4) 1.343(4) . . yes
N(3) C(5) 1.497(3) . . yes
N(4) C(4) 1.355(4) . . yes
N(4) C(6) 1.499(4) . . yes
C(2) C(3) 1.387(4) . . yes
C(2) C(4) 1.428(4) . . yes
C(5) C(6) 1.556(4) . . yes
C(5) C(7) 1.532(4) . . yes
C(5) C(8) 1.525(4) . . yes
C(6) C(9) 1.535(4) . . yes
C(6) C(10) 1.508(4) . . yes

loop_
_geom_contact_atom_site_label_1
_geom_contact_atom_site_label_2
_geom_contact_distance
_geom_contact_site_symmetry_1
_geom_contact_site_symmetry_2
_geom_contact_publ_flag
Cl(1) Mn(1) 2.5425(6) . . ?
Cl(1) N(2) 3.089(3) . 1_655 ?
O(1) C(3) 3.412(3) . 1_655 ?
O(1) C(7) 3.541(3) . 2_676 ?
O(1) N(2) 3.588(3) . 1_655 ?
O(2) C(3) 3.345(3) . 2_576 ?
O(2) C(8) 3.388(4) . 1_455 ?
O(2) C(7) 3.449(4) . 1_455 ?
N(1) N(2) 3.382(3) . 2_566 ?
N(2) C(1) 3.273(4) . 2_566 ?
C(1) C(1) 3.427(5) . 2_566 ?
C(1) C(3) 3.448(4) . 2_566 ?
C(2) C(7) 3.519(4) . 2_676 ?

loop_
_geom_hbond_atom_site_label_D
_geom_hbond_atom_site_label_H
_geom_hbond_atom_site_label_A
_geom_hbond_site_symmetry_D
_geom_hbond_site_symmetry_H
_geom_hbond_site_symmetry_A
_geom_hbond_distance_DH
_geom_hbond_distance_HA
_geom_hbond_distance_DA
_geom_hbond_angle_DHA
_geom_hbond_publ_flag
N(2) H(3) Cl(1) . . 1_455 0.96(4) 2.16(4) 3.089(2) 163(3) no
N(2) H(3) O(1) . . 1_455 0.96(4) 3.31(4) 3.588(2) 98(2) no

loop_
_geom_torsion_atom_site_label_1
_geom_torsion_atom_site_label_2
_geom_torsion_atom_site_label_3
_geom_torsion_atom_site_label_4
_geom_torsion
_geom_torsion_site_symmetry_1
_geom_torsion_site_symmetry_2
_geom_torsion_site_symmetry_3
_geom_torsion_site_symmetry_4
_geom_torsion_publ_flag
Cl(1) Mn(1) O(1) N(3) 136.0(2) . . . . yes
Cl(1) Mn(1) O(1) N(3) 44.0(2) . . 2_666 2_666 yes
Cl(1) Mn(1) N(1) C(1) 71.2(2) . . . . yes
Cl(1) Mn(1) N(1) C(2) -123.9(2) . . . . yes
Cl(1) Mn(1) N(1) C(1) 108.8(2) . . 2_666 2_666 yes
Cl(1) Mn(1) N(1) C(2) -56.1(2) . . 2_666 2_666 yes
Mn(1) O(1) N(3) C(4) -44.2(3) . . . . yes
Mn(1) O(1) N(3) C(5) 143.1(2) . . . . yes
Mn(1) O(1) N(3) C(4) 44.2(3) . 2_666 2_666 2_666 yes
Mn(1) O(1) N(3) C(5) -143.1(2) . 2_666 2_666 2_666 yes
Mn(1) N(1) C(1) N(2) 167.6(2) . . . . yes
Mn(1) N(1) C(2) C(3) -168.1(2) . . . . yes
Mn(1) N(1) C(2) C(4) 9.4(3) . . . . yes
Mn(1) N(1) C(1) N(2) -167.6(2) . 2_666 2_666 2_666 yes
Mn(1) N(1) C(2) C(3) 168.1(2) . 2_666 2_666 2_666 yes
Mn(1) N(1) C(2) C(4) -9.4(3) . 2_666 2_666 2_666 yes
O(1) Mn(1) N(1) C(1) 163.7(2) . . . . yes
O(1) Mn(1) N(1) C(2) -31.3(2) . . . . yes
O(1) Mn(1) N(1) C(1) 16.3(2) . . 2_666 2_666 yes
O(1) Mn(1) N(1) C(2) -148.7(2) . . 2_666 2_666 yes
O(1) N(3) C(4) N(4) -177.4(2) . . . . yes
O(1) N(3) C(4) C(2) 5.2(4) . . . . yes
O(1) N(3) C(5) C(6) -168.1(2) . . . . yes
O(1) N(3) C(5) C(7) 72.5(3) . . . . yes
O(1) N(3) C(5) C(8) -47.0(3) . . . . yes
O(2) N(4) C(4) N(3) 176.8(2) . . . . yes
O(2) N(4) C(4) C(2) -5.8(4) . . . . yes
O(2) N(4) C(6) C(5) -166.4(2) . . . . yes
O(2) N(4) C(6) C(9) 74.8(3) . . . . yes
O(2) N(4) C(6) C(10) -44.4(3) . . . . yes
N(1) Mn(1) O(1) N(3) 46.8(2) . . . . yes
N(1) Mn(1) O(1) N(3) 133.2(2) . . 2_666 2_666 yes
N(1) C(1) N(2) C(3) -1.0(3) . . . . yes
N(1) C(2) C(3) N(2) -0.6(3) . . . . yes
N(1) C(2) C(4) N(3) 14.6(4) . . . . yes
N(1) C(2) C(4) N(4) -162.4(2) . . . . yes
N(2) C(1) N(1) C(2) 0.6(3) . . . . yes
N(2) C(3) C(2) C(4) -177.9(3) . . . . yes
N(3) C(4) N(4) C(6) -13.2(3) . . . . yes
N(3) C(4) C(2) C(3) -168.5(3) . . . . yes
N(3) C(5) C(6) N(4) -22.9(2) . . . . yes
N(3) C(5) C(6) C(9) 89.4(3) . . . . yes
N(3) C(5) C(6) C(10) -141.3(2) . . . . yes
N(4) C(4) N(3) C(5) -4.1(3) . . . . yes
N(4) C(4) C(2) C(3) 14.6(4) . . . . yes
N(4) C(6) C(5) C(7) 90.5(2) . . . . yes
N(4) C(6) C(5) C(8) -140.4(2) . . . . yes
C(1) N(1) C(2) C(3) 0.0(3) . . . . yes
C(1) N(1) C(2) C(4) 177.5(2) . . . . yes
C(1) N(2) C(3) C(2) 0.9(3) . . . . yes
C(2) C(4) N(3) C(5) 178.5(2) . . . . yes
C(2) C(4) N(4) C(6) 164.3(2) . . . . yes
C(4) N(3) C(5) C(6) 18.2(3) . . . . yes
C(4) N(3) C(5) C(7) -101.2(2) . . . . yes
C(4) N(3) C(5) C(8) 139.3(2) . . . . yes
C(4) N(4) C(6) C(5) 23.5(3) . . . . yes
C(4) N(4) C(6) C(9) -95.3(3) . . . . yes
C(4) N(4) C(6) C(10) 145.5(2) . . . . yes
C(7) C(5) C(6) C(9) -157.2(2) . . . . yes
C(7) C(5) C(6) C(10) -27.8(3) . . . . yes
C(8) C(5) C(6) C(9) -28.1(3) . . . . yes
C(8) C(5) C(6) C(10) 101.2(3) . . . . yes
C(8) C(5) C(6) C(10) 101.2(3) . . . . yes
